data_7045368
loop_
_publ_author_name
'Wandler, Angela E. E.'
'Koos, Martin R. M.'
'Nieger, Martin'
'Luy, Burkhard'
'Br\"ase, Stefan'

_publ_section_title
;
 1,5-Cyclooctadienyl alcohols and ketones generate a new class of COD Pt
 complexes.
;
_journal_issue 11
_journal_name_full 'Dalton transactions (Cambridge, England : 2003)'
_journal_page_first 3689
_journal_page_last 3692
_journal_paper_doi 10.1039/c8dt00075a
_journal_volume 47
_journal_year 2018
_chemical_formula_moiety 'C15 H15 Br O'
_chemical_formula_sum 'C15 H15 Br O'
_chemical_formula_weight 291.18
_chemical_name_systematic
;
(4-bromophenyl)((1E,5Z)-cycloocta-1,5-dien-1-yl)methanone
;
_space_group_crystal_system monoclinic
_space_group_IT_number 14
_space_group_name_Hall '-P 2ybc'
_space_group_name_H-M_alt 'P 1 21/c 1'
_symmetry_space_group_name_Hall '-P 2ybc'
_symmetry_space_group_name_H-M 'P 1 21/c 1'
_atom_sites_solution_hydrogens difmap
_atom_sites_solution_primary direct
_atom_sites_solution_secondary difmap
_audit_creation_method SHELXL-2014/7
_audit_update_record
;
2017-12-18 deposited with the CCDC.
2018-01-24 downloaded from the CCDC.
;
_cell_angle_alpha 90
_cell_angle_beta 100.977(2)
_cell_angle_gamma 90
_cell_formula_units_Z 4
_cell_length_a 7.2898(3)
_cell_length_b 11.2179(5)
_cell_length_c 15.9281(6)
_cell_measurement_reflns_used 6954
_cell_measurement_temperature 123(2)
_cell_measurement_theta_max 71.9
_cell_measurement_theta_min 2.8
_cell_volume 1278.71(9)
_computing_cell_refinement APEX3
_computing_data_collection APEX3
_computing_data_reduction SAINT
_computing_publication_material publCIF
_computing_structure_refinement 'SHELXL-2014/7 (Sheldrick, 2014)'
_computing_structure_solution SHELXS-97
_diffrn_ambient_temperature 123(2)
_diffrn_detector_area_resol_mean 10.4167
_diffrn_measured_fraction_theta_full 0.997
_diffrn_measured_fraction_theta_max 0.995
_diffrn_measurement_device_type 'Bruker D8 VENTURE with Photon100 detector'
_diffrn_measurement_method 'rotation in \f and \w, 1\%, shutterless'
_diffrn_radiation_type CuK\a
_diffrn_radiation_wavelength 1.54178
_diffrn_reflns_av_R_equivalents 0.0363
_diffrn_reflns_av_unetI/netI 0.0347
_diffrn_reflns_Laue_measured_fraction_full 0.997
_diffrn_reflns_Laue_measured_fraction_max 0.995
_diffrn_reflns_limit_h_max 8
_diffrn_reflns_limit_h_min -5
_diffrn_reflns_limit_k_max 13
_diffrn_reflns_limit_k_min -13
_diffrn_reflns_limit_l_max 18
_diffrn_reflns_limit_l_min -19
_diffrn_reflns_number 9167
_diffrn_reflns_point_group_measured_fraction_full 0.997
_diffrn_reflns_point_group_measured_fraction_max 0.995
_diffrn_reflns_theta_full 67.679
_diffrn_reflns_theta_max 72.164
_diffrn_reflns_theta_min 4.852
_diffrn_source 'INCOATEC microfocus sealed tube'
_exptl_absorpt_coefficient_mu 4.211
_exptl_absorpt_correction_T_max 0.8644
_exptl_absorpt_correction_T_min 0.7207
_exptl_absorpt_correction_type multi-scan
_exptl_absorpt_process_details 'SADABS (Sheldrick, 2014)'
_exptl_crystal_colour colourless
_exptl_crystal_density_diffrn 1.513
_exptl_crystal_description plates
_exptl_crystal_F_000 592
_exptl_crystal_size_max 0.160
_exptl_crystal_size_mid 0.080
_exptl_crystal_size_min 0.030
_refine_diff_density_max 0.532
_refine_diff_density_min -0.340
_refine_diff_density_rms 0.077
_refine_ls_extinction_method none
_refine_ls_goodness_of_fit_ref 1.048
_refine_ls_hydrogen_treatment constr
_refine_ls_matrix_type full
_refine_ls_number_parameters 154
_refine_ls_number_reflns 2497
_refine_ls_number_restraints 0
_refine_ls_restrained_S_all 1.048
_refine_ls_R_factor_all 0.0376
_refine_ls_R_factor_gt 0.0329
_refine_ls_shift/su_max 0.000
_refine_ls_shift/su_mean 0.000
_refine_ls_structure_factor_coef Fsqd
_refine_ls_weighting_details 'w=1/[\s^2^(Fo^2^)+(0.0486P)^2^+0.9109P] where P=(Fo^2^+2Fc^2^)/3'
_refine_ls_weighting_scheme calc
_refine_ls_wR_factor_gt 0.0866
_refine_ls_wR_factor_ref 0.0891
_reflns_Friedel_coverage 0.000
_reflns_number_gt 2237
_reflns_number_total 2497
_reflns_threshold_expression 'I > 2\s(I)'
_cod_data_source_file c8dt00075a2.cif
_cod_data_source_block sb977_hy_compound_3f
_cod_depositor_comments 'Adding full bibliography for 7045368--7045369.cif.'
_cod_database_code 7045368
_shelx_shelxl_version_number 2014/7
_shelx_space_group_comment
;
The symmetry employed for this shelxl refinement is uniquely defined
by the following loop, which should always be used as a source of
symmetry information in preference to the above space-group names.
They are only intended as comments.
;
_shelx_estimated_absorpt_t_min 0.552
_shelx_estimated_absorpt_t_max 0.884

loop_
_space_group_symop_operation_xyz
'x, y, z'
'-x, y+1/2, -z+1/2'
'-x, -y, -z'
'x, -y-1/2, z-1/2'

loop_
_atom_site_label
_atom_site_type_symbol
_atom_site_fract_x
_atom_site_fract_y
_atom_site_fract_z
_atom_site_U_iso_or_equiv
_atom_site_adp_type
_atom_site_occupancy
_atom_site_site_symmetry_order
_atom_site_calc_flag
_atom_site_refinement_flags_posn
_atom_site_refinement_flags_adp
C1 C 0.3310(3) 0.5464(2) 0.38775(15) 0.0211(5) Uani 1 1 d . .
H1 H 0.4262 0.4900 0.4081 0.025 Uiso 1 1 calc R U
C2 C 0.3752(4) 0.6731(2) 0.41504(17) 0.0252(5) Uani 1 1 d . .
H2A H 0.4527 0.7075 0.3764 0.030 Uiso 1 1 calc R U
H2B H 0.4533 0.6713 0.4731 0.030 Uiso 1 1 calc R U
C3 C 0.2114(4) 0.7591(2) 0.41691(18) 0.0291(6) Uani 1 1 d . .
H3A H 0.2616 0.8360 0.4418 0.035 Uiso 1 1 calc R U
H3B H 0.1460 0.7745 0.3575 0.035 Uiso 1 1 calc R U
C4 C 0.0732(4) 0.7121(3) 0.46769(19) 0.0323(6) Uani 1 1 d . .
H4 H 0.0928 0.7358 0.5260 0.039 Uiso 1 1 calc R U
C5 C -0.0730(4) 0.6414(3) 0.44152(18) 0.0296(6) Uani 1 1 d . .
H5 H -0.1452 0.6223 0.4834 0.036 Uiso 1 1 calc R U
C6 C -0.1393(4) 0.5879(2) 0.35485(17) 0.0261(5) Uani 1 1 d . .
H6A H -0.2415 0.6386 0.3240 0.031 Uiso 1 1 calc R U
H6B H -0.1936 0.5088 0.3628 0.031 Uiso 1 1 calc R U
C7 C 0.0054(3) 0.5719(2) 0.29725(15) 0.0217(5) Uani 1 1 d . .
H7A H -0.0548 0.5306 0.2442 0.026 Uiso 1 1 calc R U
H7B H 0.0457 0.6515 0.2810 0.026 Uiso 1 1 calc R U
C8 C 0.1758(3) 0.5018(2) 0.33861(15) 0.0183(5) Uani 1 1 d . .
C9 C 0.1510(3) 0.3705(2) 0.32915(15) 0.0199(5) Uani 1 1 d . .
O9 O -0.0066(2) 0.32962(16) 0.30742(13) 0.0287(4) Uani 1 1 d . .
C10 C 0.3104(3) 0.2840(2) 0.34676(15) 0.0190(5) Uani 1 1 d . .
C11 C 0.4778(3) 0.2993(2) 0.31744(15) 0.0206(5) Uani 1 1 d . .
H11 H 0.4998 0.3714 0.2897 0.025 Uiso 1 1 calc R U
C12 C 0.6124(3) 0.2100(2) 0.32843(16) 0.0235(5) Uani 1 1 d . .
H12 H 0.7254 0.2201 0.3078 0.028 Uiso 1 1 calc R U
C13 C 0.5791(3) 0.1061(2) 0.36987(15) 0.0219(5) Uani 1 1 d . .
Br13 Br 0.76387(4) -0.01607(3) 0.38967(2) 0.03049(12) Uani 1 1 d . .
C14 C 0.4152(4) 0.0884(2) 0.39996(16) 0.0236(5) Uani 1 1 d . .
H14 H 0.3951 0.0168 0.4287 0.028 Uiso 1 1 calc R U
C15 C 0.2807(3) 0.1776(2) 0.38721(15) 0.0212(5) Uani 1 1 d . .
H15 H 0.1664 0.1659 0.4064 0.025 Uiso 1 1 calc R U

loop_
_atom_site_aniso_label
_atom_site_aniso_U_11
_atom_site_aniso_U_22
_atom_site_aniso_U_33
_atom_site_aniso_U_23
_atom_site_aniso_U_13
_atom_site_aniso_U_12
C1 0.0213(12) 0.0229(12) 0.0192(11) 0.0000(9) 0.0042(9) -0.0018(9)
C2 0.0228(12) 0.0245(13) 0.0267(13) -0.0037(10) 0.0005(10) -0.0059(9)
C3 0.0359(15) 0.0178(12) 0.0319(14) -0.0031(10) 0.0024(11) -0.0031(10)
C4 0.0349(15) 0.0340(15) 0.0283(14) -0.0100(11) 0.0064(11) 0.0012(11)
C5 0.0287(14) 0.0347(14) 0.0267(13) -0.0019(11) 0.0086(11) 0.0020(11)
C6 0.0201(12) 0.0289(13) 0.0291(13) -0.0027(10) 0.0040(10) 0.0000(9)
C7 0.0204(12) 0.0254(12) 0.0181(11) 0.0012(9) 0.0003(9) 0.0002(9)
C8 0.0206(12) 0.0205(11) 0.0145(10) 0.0007(8) 0.0047(9) -0.0017(9)
C9 0.0194(12) 0.0239(12) 0.0169(11) -0.0027(9) 0.0046(9) -0.0048(9)
O9 0.0184(9) 0.0269(9) 0.0395(11) -0.0087(8) 0.0021(8) -0.0043(7)
C10 0.0187(11) 0.0212(11) 0.0168(11) -0.0033(9) 0.0023(9) -0.0042(9)
C11 0.0201(12) 0.0210(11) 0.0206(11) 0.0002(9) 0.0034(9) -0.0060(9)
C12 0.0195(12) 0.0281(13) 0.0230(12) -0.0033(10) 0.0045(9) -0.0031(10)
C13 0.0223(12) 0.0231(12) 0.0187(11) -0.0028(9) -0.0004(9) 0.0022(9)
Br13 0.03218(18) 0.03036(18) 0.02876(17) 0.00139(11) 0.00540(12) 0.00811(11)
C14 0.0272(13) 0.0203(12) 0.0221(12) 0.0016(9) 0.0012(10) -0.0052(9)
C15 0.0188(12) 0.0249(12) 0.0202(11) -0.0007(9) 0.0044(9) -0.0063(9)

loop_
_atom_type_symbol
_atom_type_description
_atom_type_scat_dispersion_real
_atom_type_scat_dispersion_imag
_atom_type_scat_source
C C 0.0181 0.0091 'International Tables Vol C Tables 4.2.6.8 and 6.1.1.4'
H H 0.0000 0.0000 'International Tables Vol C Tables 4.2.6.8 and 6.1.1.4'
O O 0.0492 0.0322 'International Tables Vol C Tables 4.2.6.8 and 6.1.1.4'
Br Br -0.6763 1.2805 'International Tables Vol C Tables 4.2.6.8 and 6.1.1.4'

loop_
_geom_angle_atom_site_label_1
_geom_angle_atom_site_label_2
_geom_angle_atom_site_label_3
_geom_angle
C8 C1 C2 129.1(2)
C8 C1 H1 115.4
C2 C1 H1 115.4
C1 C2 C3 118.3(2)
C1 C2 H2A 107.7
C3 C2 H2A 107.7
C1 C2 H2B 107.7
C3 C2 H2B 107.7
H2A C2 H2B 107.1
C4 C3 C2 113.1(2)
C4 C3 H3A 109.0
C2 C3 H3A 109.0
C4 C3 H3B 109.0
C2 C3 H3B 109.0
H3A C3 H3B 107.8
C5 C4 C3 128.3(3)
C5 C4 H4 115.8
C3 C4 H4 115.8
C4 C5 C6 128.7(3)
C4 C5 H5 115.6
C6 C5 H5 115.6
C5 C6 C7 117.4(2)
C5 C6 H6A 107.9
C7 C6 H6A 107.9
C5 C6 H6B 107.9
C7 C6 H6B 107.9
H6A C6 H6B 107.2
C8 C7 C6 113.7(2)
C8 C7 H7A 108.8
C6 C7 H7A 108.8
C8 C7 H7B 108.8
C6 C7 H7B 108.8
H7A C7 H7B 107.7
C1 C8 C9 120.0(2)
C1 C8 C7 126.3(2)
C9 C8 C7 113.3(2)
O9 C9 C8 119.3(2)
O9 C9 C10 117.6(2)
C8 C9 C10 123.1(2)
C15 C10 C11 118.8(2)
C15 C10 C9 117.3(2)
C11 C10 C9 123.6(2)
C12 C11 C10 120.6(2)
C12 C11 H11 119.7
C10 C11 H11 119.7
C13 C12 C11 118.9(2)
C13 C12 H12 120.5
C11 C12 H12 120.5
C12 C13 C14 121.8(2)
C12 C13 Br13 120.16(19)
C14 C13 Br13 117.99(19)
C13 C14 C15 118.6(2)
C13 C14 H14 120.7
C15 C14 H14 120.7
C14 C15 C10 121.2(2)
C14 C15 H15 119.4
C10 C15 H15 119.4

loop_
_geom_bond_atom_site_label_1
_geom_bond_atom_site_label_2
_geom_bond_distance
C1 C8 1.344(3)
C1 C2 1.502(3)
C1 H1 0.9500
C2 C3 1.540(4)
C2 H2A 0.9900
C2 H2B 0.9900
C3 C4 1.503(4)
C3 H3A 0.9900
C3 H3B 0.9900
C4 C5 1.330(4)
C4 H4 0.9500
C5 C6 1.498(4)
C5 H5 0.9500
C6 C7 1.534(3)
C6 H6A 0.9900
C6 H6B 0.9900
C7 C8 1.511(3)
C7 H7A 0.9900
C7 H7B 0.9900
C8 C9 1.489(3)
C9 O9 1.224(3)
C9 C10 1.499(3)
C10 C15 1.392(3)
C10 C11 1.398(3)
C11 C12 1.390(4)
C11 H11 0.9500
C12 C13 1.383(4)
C12 H12 0.9500
C13 C14 1.384(4)
C13 Br13 1.905(2)
C14 C15 1.389(4)
C14 H14 0.9500
C15 H15 0.9500

loop_
_geom_hbond_atom_site_label_D
_geom_hbond_atom_site_label_H
_geom_hbond_atom_site_label_A
_geom_hbond_distance_DH
_geom_hbond_distance_HA
_geom_hbond_distance_DA
_geom_hbond_angle_DHA
_geom_hbond_site_symmetry_A
C12 H12 O9 0.95 2.31 3.159(3) 148.7 1_655

loop_
_geom_torsion_atom_site_label_1
_geom_torsion_atom_site_label_2
_geom_torsion_atom_site_label_3
_geom_torsion_atom_site_label_4
_geom_torsion
C8 C1 C2 C3 24.0(4)
C1 C2 C3 C4 52.7(3)
C2 C3 C4 C5 -86.5(4)
C3 C4 C5 C6 0.8(5)
C4 C5 C6 C7 24.2(4)
C5 C6 C7 C8 54.4(3)
C2 C1 C8 C9 -171.7(2)
C2 C1 C8 C7 0.9(4)
C6 C7 C8 C1 -87.5(3)
C6 C7 C8 C9 85.4(3)
C1 C8 C9 O9 158.0(2)
C7 C8 C9 O9 -15.5(3)
C1 C8 C9 C10 -20.7(3)
C7 C8 C9 C10 165.8(2)
O9 C9 C10 C15 -37.8(3)
C8 C9 C10 C15 140.9(2)
O9 C9 C10 C11 135.6(3)
C8 C9 C10 C11 -45.7(3)
C15 C10 C11 C12 0.0(4)
C9 C10 C11 C12 -173.3(2)
C10 C11 C12 C13 -0.8(4)
C11 C12 C13 C14 0.6(4)
C11 C12 C13 Br13 -177.83(18)
C12 C13 C14 C15 0.5(4)
Br13 C13 C14 C15 178.94(19)
C13 C14 C15 C10 -1.4(4)
C11 C10 C15 C14 1.1(4)
C9 C10 C15 C14 174.9(2)
